data_4084298
loop_
_publ_author_name
'Chen, Ming-Tsz'
'Lee, Wei-Ying'
'Tsai, Tzung-Ling'
'Liang, Lan-Chang'

_publ_section_title
;
 Nickel(II) Complexes Containing Bidentate Diarylamido Phosphine
 Chelates: Kumada Couplings Kinetically Preferred to \b-Hydrogen
 Elimination
;
_journal_issue 20
_journal_name_full Organometallics
_journal_page_first 5852
_journal_paper_doi 10.1021/om5006353
_journal_volume 33
_journal_year 2014
_chemical_formula_moiety 'C27 H47 N Ni P2 Si'
_chemical_formula_sum 'C27 H47 N Ni P2 Si'
_chemical_formula_weight 534.40
_chemical_name_systematic
;
 ?
;
_space_group_IT_number 2
_symmetry_cell_setting triclinic
_symmetry_space_group_name_Hall '-P 1'
_symmetry_space_group_name_H-M 'P -1'
_atom_sites_solution_hydrogens geom
_atom_sites_solution_primary direct
_atom_sites_solution_secondary difmap
_audit_creation_method SHELXL-97
_cell_angle_alpha 80.7180(10)
_cell_angle_beta 74.2320(10)
_cell_angle_gamma 67.1420(10)
_cell_formula_units_Z 2
_cell_length_a 9.40280(10)
_cell_length_b 10.6684(2)
_cell_length_c 16.8569(3)
_cell_measurement_reflns_used 19169
_cell_measurement_temperature 200(2)
_cell_measurement_theta_max 25.35
_cell_measurement_theta_min 2.037
_cell_volume 1496.57(4)
_computing_cell_refinement 'HKL Scalepack (Otwinowski & Minor 1997)'
_computing_data_collection 'Collect (Nonius BV, 1997-2000)'
_computing_data_reduction 'HKL Denzo and Scalepack'
_computing_molecular_graphics 'Ortep-3 for Windows (Farrugia, 1997)'
_computing_publication_material 'WinGX publication routines (Farrugia, 1999)'
_computing_structure_refinement 'SHELXL-97 (Sheldrick, 1997)'
_computing_structure_solution 'SHELXS-86 (Sheldrick, 1986)'
_diffrn_ambient_temperature 200(2)
_diffrn_detector_area_resol_mean 9
_diffrn_measured_fraction_theta_full 0.978
_diffrn_measured_fraction_theta_max 0.978
_diffrn_measurement_device_type KappaCCD
_diffrn_measurement_method 'CCD rotation images, thick slices'
_diffrn_radiation_monochromator graphite
_diffrn_radiation_source 'fine-focus sealed tube'
_diffrn_radiation_type MoK\a
_diffrn_radiation_wavelength 0.71073
_diffrn_reflns_av_R_equivalents 0.0498
_diffrn_reflns_av_sigmaI/netI 0.0410
_diffrn_reflns_limit_h_max 11
_diffrn_reflns_limit_h_min -11
_diffrn_reflns_limit_k_max 12
_diffrn_reflns_limit_k_min -12
_diffrn_reflns_limit_l_max 20
_diffrn_reflns_limit_l_min -20
_diffrn_reflns_number 16749
_diffrn_reflns_theta_full 25.37
_diffrn_reflns_theta_max 25.37
_diffrn_reflns_theta_min 2.08
_exptl_absorpt_coefficient_mu 0.810
_exptl_absorpt_correction_T_max 0.8858
_exptl_absorpt_correction_T_min 0.7443
_exptl_absorpt_correction_type multi-scan
_exptl_absorpt_process_details 'SADABS (Sheldrick, 1996)'
_exptl_crystal_colour red
_exptl_crystal_density_diffrn 1.186
_exptl_crystal_density_method 'not measured'
_exptl_crystal_description prism
_exptl_crystal_F_000 576
_exptl_crystal_size_max 0.45
_exptl_crystal_size_mid 0.23
_exptl_crystal_size_min 0.11
_refine_diff_density_max 0.846
_refine_diff_density_min -0.937
_refine_diff_density_rms 0.251
_refine_ls_extinction_coef 0.064(4)
_refine_ls_extinction_expression Fc^*^=kFc[1+0.001xFc^2^\l^3^/sin(2\q)]^-1/4^
_refine_ls_extinction_method SHELXL
_refine_ls_goodness_of_fit_ref 1.229
_refine_ls_hydrogen_treatment constr
_refine_ls_matrix_type full
_refine_ls_number_parameters 290
_refine_ls_number_reflns 5381
_refine_ls_number_restraints 0
_refine_ls_restrained_S_all 1.229
_refine_ls_R_factor_all 0.0611
_refine_ls_R_factor_gt 0.0475
_refine_ls_shift/su_max 0.001
_refine_ls_shift/su_mean 0.000
_refine_ls_structure_factor_coef Fsqd
_refine_ls_weighting_details 'calc w=1/[\s^2^(Fo^2^)+(0.0833P)^2^+0.4004P] where P=(Fo^2^+2Fc^2^)/3'
_refine_ls_weighting_scheme calc
_refine_ls_wR_factor_gt 0.1258
_refine_ls_wR_factor_ref 0.1469
_reflns_number_gt 4713
_reflns_number_total 5381
_reflns_threshold_expression >2sigma(I)
_cod_data_source_file om5006353_si_002.cif
_cod_data_source_block 8309
_cod_database_code 4084298

loop_
_symmetry_equiv_pos_as_xyz
'x, y, z'
'-x, -y, -z'

loop_
_atom_site_label
_atom_site_type_symbol
_atom_site_fract_x
_atom_site_fract_y
_atom_site_fract_z
_atom_site_U_iso_or_equiv
_atom_site_adp_type
_atom_site_occupancy
_atom_site_symmetry_multiplicity
_atom_site_calc_flag
_atom_site_refinement_flags
Ni1 Ni 0.25344(4) 0.66852(3) 0.25716(2) 0.02518(17) Uani 1 1 d .
P1 P 0.41346(8) 0.46012(7) 0.24215(4) 0.0262(2) Uani 1 1 d .
P2 P 0.17481(9) 0.89626(8) 0.23052(5) 0.0346(2) Uani 1 1 d .
Si1 Si 0.23680(12) 0.72396(10) 0.44742(6) 0.0425(3) Uani 1 1 d .
N1 N 0.1437(3) 0.6294(2) 0.18519(15) 0.0287(5) Uani 1 1 d .
C1 C 0.6256(3) 0.4296(3) 0.19606(19) 0.0350(7) Uani 1 1 d .
H1 H 0.6718 0.3416 0.1709 0.042 Uiso 1 1 calc R
C2 C 0.6373(4) 0.5389(4) 0.1264(2) 0.0534(9) Uani 1 1 d .
H2A H 0.5750 0.5416 0.0890 0.080 Uiso 1 1 calc R
H2B H 0.7460 0.5177 0.0971 0.080 Uiso 1 1 calc R
H2C H 0.5981 0.6261 0.1493 0.080 Uiso 1 1 calc R
C3 C 0.7241(4) 0.4229(4) 0.2564(2) 0.0484(9) Uani 1 1 d .
H3A H 0.7161 0.3535 0.2995 0.073 Uiso 1 1 calc R
H3B H 0.6851 0.5093 0.2801 0.073 Uiso 1 1 calc R
H3C H 0.8330 0.4016 0.2275 0.073 Uiso 1 1 calc R
C4 C 0.4046(4) 0.3365(3) 0.33203(19) 0.0339(7) Uani 1 1 d .
H4 H 0.4370 0.3643 0.3749 0.041 Uiso 1 1 calc R
C5 C 0.5132(4) 0.1884(3) 0.3154(2) 0.0479(8) Uani 1 1 d .
H5A H 0.6206 0.1837 0.2937 0.072 Uiso 1 1 calc R
H5B H 0.4804 0.1562 0.2760 0.072 Uiso 1 1 calc R
H5C H 0.5067 0.1326 0.3660 0.072 Uiso 1 1 calc R
C6 C 0.2334(4) 0.3467(4) 0.3660(2) 0.0507(9) Uani 1 1 d .
H6A H 0.1669 0.4399 0.3761 0.076 Uiso 1 1 calc R
H6B H 0.2254 0.2915 0.4167 0.076 Uiso 1 1 calc R
H6C H 0.1998 0.3153 0.3266 0.076 Uiso 1 1 calc R
C7 C 0.3478(3) 0.4078(3) 0.16645(18) 0.0294(6) Uani 1 1 d .
C8 C 0.4219(4) 0.2864(3) 0.12635(19) 0.0368(7) Uani 1 1 d .
H8 H 0.5210 0.2273 0.1339 0.044 Uiso 1 1 calc R
C9 C 0.3518(4) 0.2525(3) 0.0761(2) 0.0405(7) Uani 1 1 d .
H9 H 0.4035 0.1729 0.0480 0.049 Uiso 1 1 calc R
C10 C 0.2006(4) 0.3405(3) 0.06802(19) 0.0402(7) Uani 1 1 d .
H10 H 0.1490 0.3159 0.0367 0.048 Uiso 1 1 calc R
C11 C 0.1258(4) 0.4626(3) 0.10517(19) 0.0356(7) Uani 1 1 d .
H11 H 0.0243 0.5182 0.0994 0.043 Uiso 1 1 calc R
C12 C 0.2020(3) 0.5045(3) 0.15213(17) 0.0290(6) Uani 1 1 d .
C13 C -0.0021(4) 0.7222(3) 0.1677(2) 0.0336(7) Uani 1 1 d .
C14 C -0.0102(5) 0.7854(3) 0.0882(2) 0.0474(9) Uani 1 1 d .
C15 C 0.1321(6) 0.7502(4) 0.0161(2) 0.0647(12) Uani 1 1 d .
H15A H 0.1031 0.8038 -0.0325 0.097 Uiso 1 1 calc R
H15B H 0.1680 0.6552 0.0070 0.097 Uiso 1 1 calc R
H15C H 0.2156 0.7694 0.0280 0.097 Uiso 1 1 calc R
C16 C -0.1597(7) 0.8792(4) 0.0774(3) 0.0729(15) Uani 1 1 d .
H16 H -0.1686 0.9224 0.0255 0.087 Uiso 1 1 calc R
C17 C -0.2934(6) 0.9089(4) 0.1418(4) 0.0785(16) Uani 1 1 d .
H17 H -0.3900 0.9722 0.1333 0.094 Uiso 1 1 calc R
C18 C -0.2818(4) 0.8445(4) 0.2177(4) 0.0674(13) Uani 1 1 d .
H18 H -0.3717 0.8636 0.2608 0.081 Uiso 1 1 calc R
C19 C -0.1395(4) 0.7515(3) 0.2318(2) 0.0452(8) Uani 1 1 d .
C20 C -0.1326(5) 0.6802(4) 0.3160(2) 0.0585(10) Uani 1 1 d .
H20A H -0.0259 0.6194 0.3159 0.088 Uiso 1 1 calc R
H20B H -0.2015 0.6291 0.3298 0.088 Uiso 1 1 calc R
H20C H -0.1661 0.7465 0.3561 0.088 Uiso 1 1 calc R
C21 C 0.2821(6) 0.9178(4) 0.1245(2) 0.0651(12) Uani 1 1 d .
H21A H 0.2605 0.8688 0.0890 0.098 Uiso 1 1 calc R
H21B H 0.3938 0.8831 0.1219 0.098 Uiso 1 1 calc R
H21C H 0.2483 1.0128 0.1068 0.098 Uiso 1 1 calc R
C22 C -0.0274(5) 1.0148(4) 0.2304(3) 0.0682(13) Uani 1 1 d .
H22A H -0.0780 0.9751 0.2046 0.102 Uiso 1 1 calc R
H22B H -0.0242 1.0984 0.2003 0.102 Uiso 1 1 calc R
H22C H -0.0863 1.0329 0.2862 0.102 Uiso 1 1 calc R
C23 C 0.2371(4) 0.9988(3) 0.2810(2) 0.0469(8) Uani 1 1 d .
H23A H 0.1899 0.9970 0.3391 0.070 Uiso 1 1 calc R
H23B H 0.2036 1.0911 0.2580 0.070 Uiso 1 1 calc R
H23C H 0.3505 0.9622 0.2724 0.070 Uiso 1 1 calc R
C24 C 0.3596(3) 0.6774(3) 0.34149(18) 0.0331(6) Uani 1 1 d .
H24A H 0.4422 0.5891 0.3467 0.040 Uiso 1 1 calc R
H24B H 0.4116 0.7427 0.3204 0.040 Uiso 1 1 calc R
C25 C 0.0234(4) 0.8348(4) 0.4567(2) 0.0581(10) Uani 1 1 d .
H25A H -0.0269 0.8518 0.5137 0.087 Uiso 1 1 calc R
H25B H -0.0285 0.7899 0.4358 0.087 Uiso 1 1 calc R
H25C H 0.0159 0.9198 0.4253 0.087 Uiso 1 1 calc R
C26 C 0.3302(5) 0.8127(4) 0.4938(3) 0.0645(12) Uani 1 1 d .
H26A H 0.4402 0.7578 0.4898 0.097 Uiso 1 1 calc R
H26B H 0.2770 0.8262 0.5508 0.097 Uiso 1 1 calc R
H26C H 0.3210 0.8994 0.4645 0.097 Uiso 1 1 calc R
C27 C 0.2377(7) 0.5664(5) 0.5161(3) 0.0775(14) Uani 1 1 d .
H27A H 0.3451 0.5056 0.5139 0.116 Uiso 1 1 calc R
H27B H 0.1823 0.5219 0.4976 0.116 Uiso 1 1 calc R
H27C H 0.1861 0.5912 0.5718 0.116 Uiso 1 1 calc R

loop_
_atom_site_aniso_label
_atom_site_aniso_U_11
_atom_site_aniso_U_22
_atom_site_aniso_U_33
_atom_site_aniso_U_23
_atom_site_aniso_U_13
_atom_site_aniso_U_12
Ni1 0.0254(2) 0.0235(2) 0.0275(2) -0.00241(15) -0.00797(15) -0.00828(16)
P1 0.0256(4) 0.0245(4) 0.0289(4) -0.0024(3) -0.0068(3) -0.0088(3)
P2 0.0380(4) 0.0252(4) 0.0462(5) -0.0007(3) -0.0186(4) -0.0122(3)
Si1 0.0531(6) 0.0406(5) 0.0331(5) -0.0084(4) -0.0123(4) -0.0123(4)
N1 0.0289(12) 0.0268(13) 0.0326(13) -0.0018(10) -0.0118(10) -0.0092(10)
C1 0.0261(14) 0.0354(17) 0.0410(17) -0.0089(13) -0.0032(12) -0.0091(12)
C2 0.0451(19) 0.058(2) 0.053(2) 0.0020(17) 0.0021(16) -0.0257(17)
C3 0.0287(16) 0.058(2) 0.061(2) -0.0142(18) -0.0096(15) -0.0150(15)
C4 0.0380(16) 0.0311(16) 0.0335(16) 0.0023(12) -0.0107(13) -0.0132(13)
C5 0.057(2) 0.0301(18) 0.053(2) 0.0057(15) -0.0191(17) -0.0106(16)
C6 0.049(2) 0.058(2) 0.046(2) 0.0082(17) -0.0045(16) -0.0282(18)
C7 0.0330(15) 0.0274(15) 0.0295(14) -0.0039(11) -0.0063(12) -0.0126(12)
C8 0.0419(17) 0.0278(16) 0.0383(17) -0.0036(13) -0.0080(14) -0.0103(13)
C9 0.057(2) 0.0292(16) 0.0374(17) -0.0073(13) -0.0102(15) -0.0162(15)
C10 0.059(2) 0.0384(18) 0.0363(17) -0.0024(13) -0.0150(15) -0.0283(16)
C11 0.0403(17) 0.0340(17) 0.0392(17) -0.0012(13) -0.0159(14) -0.0165(13)
C12 0.0355(15) 0.0284(15) 0.0277(14) 0.0005(11) -0.0080(12) -0.0171(12)
C13 0.0369(16) 0.0237(15) 0.0475(18) -0.0039(13) -0.0214(14) -0.0103(12)
C14 0.071(2) 0.0313(18) 0.052(2) 0.0020(15) -0.0362(19) -0.0176(17)
C15 0.118(4) 0.050(2) 0.041(2) 0.0059(17) -0.027(2) -0.043(2)
C16 0.116(4) 0.030(2) 0.100(4) 0.009(2) -0.088(3) -0.019(2)
C17 0.059(3) 0.036(2) 0.156(5) -0.023(3) -0.066(3) 0.0012(19)
C18 0.0347(19) 0.044(2) 0.131(4) -0.026(2) -0.032(2) -0.0054(16)
C19 0.0335(16) 0.0388(19) 0.070(2) -0.0139(16) -0.0160(16) -0.0134(14)
C20 0.051(2) 0.075(3) 0.054(2) -0.014(2) 0.0053(17) -0.036(2)
C21 0.110(4) 0.056(2) 0.047(2) 0.0132(18) -0.023(2) -0.053(3)
C22 0.055(2) 0.0273(18) 0.135(4) -0.010(2) -0.055(3) -0.0040(16)
C23 0.053(2) 0.0373(19) 0.064(2) -0.0066(16) -0.0250(18) -0.0209(16)
C24 0.0345(15) 0.0322(16) 0.0344(16) -0.0045(12) -0.0126(13) -0.0099(13)
C25 0.049(2) 0.073(3) 0.050(2) -0.0212(19) 0.0025(17) -0.0219(19)
C26 0.068(3) 0.071(3) 0.062(3) -0.028(2) -0.030(2) -0.013(2)
C27 0.120(4) 0.063(3) 0.040(2) 0.0033(19) -0.012(2) -0.031(3)

loop_
_atom_type_symbol
_atom_type_description
_atom_type_scat_dispersion_real
_atom_type_scat_dispersion_imag
_atom_type_scat_source
C C 0.0033 0.0016 'International Tables Vol C Tables 4.2.6.8 and 6.1.1.4'
H H 0.0000 0.0000 'International Tables Vol C Tables 4.2.6.8 and 6.1.1.4'
Ni Ni 0.3393 1.1124 'International Tables Vol C Tables 4.2.6.8 and 6.1.1.4'
N N 0.0061 0.0033 'International Tables Vol C Tables 4.2.6.8 and 6.1.1.4'
P P 0.1023 0.0942 'International Tables Vol C Tables 4.2.6.8 and 6.1.1.4'
Si Si 0.0817 0.0704 'International Tables Vol C Tables 4.2.6.8 and 6.1.1.4'

loop_
_geom_angle_atom_site_label_1
_geom_angle_atom_site_label_2
_geom_angle_atom_site_label_3
_geom_angle
N1 Ni1 C24 169.47(11)
N1 Ni1 P1 85.19(7)
C24 Ni1 P1 88.34(9)
N1 Ni1 P2 98.22(7)
C24 Ni1 P2 91.13(9)
P1 Ni1 P2 155.22(3)
C7 P1 C4 105.73(13)
C7 P1 C1 104.53(13)
C4 P1 C1 107.02(14)
C7 P1 Ni1 102.52(10)
C4 P1 Ni1 117.84(10)
C1 P1 Ni1 117.59(10)
C21 P2 C23 99.21(18)
C21 P2 C22 102.8(2)
C23 P2 C22 98.96(17)
C21 P2 Ni1 104.35(14)
C23 P2 Ni1 120.56(12)
C22 P2 Ni1 126.61(13)
C24 Si1 C25 117.21(15)
C24 Si1 C27 110.47(18)
C25 Si1 C27 105.9(2)
C24 Si1 C26 108.48(17)
C25 Si1 C26 107.72(19)
C27 Si1 C26 106.5(2)
C12 N1 C13 115.7(2)
C12 N1 Ni1 120.72(18)
C13 N1 Ni1 123.52(18)
C2 C1 C3 110.5(3)
C2 C1 P1 108.5(2)
C3 C1 P1 115.6(2)
C2 C1 H1 107.3
C3 C1 H1 107.3
P1 C1 H1 107.3
C1 C2 H2A 109.5
C1 C2 H2B 109.5
H2A C2 H2B 109.5
C1 C2 H2C 109.5
H2A C2 H2C 109.5
H2B C2 H2C 109.5
C1 C3 H3A 109.5
C1 C3 H3B 109.5
H3A C3 H3B 109.5
C1 C3 H3C 109.5
H3A C3 H3C 109.5
H3B C3 H3C 109.5
C6 C4 C5 110.4(3)
C6 C4 P1 108.9(2)
C5 C4 P1 115.1(2)
C6 C4 H4 107.4
C5 C4 H4 107.4
P1 C4 H4 107.4
C4 C5 H5A 109.5
C4 C5 H5B 109.5
H5A C5 H5B 109.5
C4 C5 H5C 109.5
H5A C5 H5C 109.5
H5B C5 H5C 109.5
C4 C6 H6A 109.5
C4 C6 H6B 109.5
H6A C6 H6B 109.5
C4 C6 H6C 109.5
H6A C6 H6C 109.5
H6B C6 H6C 109.5
C8 C7 C12 120.9(3)
C8 C7 P1 127.0(2)
C12 C7 P1 112.0(2)
C9 C8 C7 121.4(3)
C9 C8 H8 119.3
C7 C8 H8 119.3
C8 C9 C10 118.2(3)
C8 C9 H9 120.9
C10 C9 H9 120.9
C11 C10 C9 121.8(3)
C11 C10 H10 119.1
C9 C10 H10 119.1
C10 C11 C12 120.7(3)
C10 C11 H11 119.7
C12 C11 H11 119.7
N1 C12 C7 118.6(2)
N1 C12 C11 125.1(3)
C7 C12 C11 116.4(3)
C19 C13 C14 120.0(3)
C19 C13 N1 118.7(3)
C14 C13 N1 121.3(3)
C13 C14 C16 117.2(4)
C13 C14 C15 121.9(3)
C16 C14 C15 120.9(4)
C14 C15 H15A 109.5
C14 C15 H15B 109.5
H15A C15 H15B 109.5
C14 C15 H15C 109.5
H15A C15 H15C 109.5
H15B C15 H15C 109.5
C17 C16 C14 122.0(4)
C17 C16 H16 119.0
C14 C16 H16 119.0
C18 C17 C16 119.3(4)
C18 C17 H17 120.3
C16 C17 H17 120.3
C17 C18 C19 121.2(4)
C17 C18 H18 119.4
C19 C18 H18 119.4
C18 C19 C13 120.2(4)
C18 C19 C20 119.5(4)
C13 C19 C20 120.2(3)
C19 C20 H20A 109.5
C19 C20 H20B 109.5
H20A C20 H20B 109.5
C19 C20 H20C 109.5
H20A C20 H20C 109.5
H20B C20 H20C 109.5
P2 C21 H21A 109.5
P2 C21 H21B 109.5
H21A C21 H21B 109.5
P2 C21 H21C 109.5
H21A C21 H21C 109.5
H21B C21 H21C 109.5
P2 C22 H22A 109.5
P2 C22 H22B 109.5
H22A C22 H22B 109.5
P2 C22 H22C 109.5
H22A C22 H22C 109.5
H22B C22 H22C 109.5
P2 C23 H23A 109.5
P2 C23 H23B 109.5
H23A C23 H23B 109.5
P2 C23 H23C 109.5
H23A C23 H23C 109.5
H23B C23 H23C 109.5
Si1 C24 Ni1 118.48(15)
Si1 C24 H24A 107.7
Ni1 C24 H24A 107.7
Si1 C24 H24B 107.7
Ni1 C24 H24B 107.7
H24A C24 H24B 107.1
Si1 C25 H25A 109.5
Si1 C25 H25B 109.5
H25A C25 H25B 109.5
Si1 C25 H25C 109.5
H25A C25 H25C 109.5
H25B C25 H25C 109.5
Si1 C26 H26A 109.5
Si1 C26 H26B 109.5
H26A C26 H26B 109.5
Si1 C26 H26C 109.5
H26A C26 H26C 109.5
H26B C26 H26C 109.5
Si1 C27 H27A 109.5
Si1 C27 H27B 109.5
H27A C27 H27B 109.5
Si1 C27 H27C 109.5
H27A C27 H27C 109.5
H27B C27 H27C 109.5

loop_
_geom_bond_atom_site_label_1
_geom_bond_atom_site_label_2
_geom_bond_distance
Ni1 N1 1.972(2)
Ni1 C24 1.979(3)
Ni1 P1 2.1556(8)
Ni1 P2 2.2549(8)
P1 C7 1.802(3)
P1 C4 1.847(3)
P1 C1 1.850(3)
P2 C21 1.825(4)
P2 C23 1.825(3)
P2 C22 1.830(4)
Si1 C24 1.868(3)
Si1 C25 1.870(4)
Si1 C27 1.879(4)
Si1 C26 1.880(4)
N1 C12 1.376(4)
N1 C13 1.421(4)
C1 C2 1.530(5)
C1 C3 1.529(4)
C1 H1 0.9800
C2 H2A 0.9600
C2 H2B 0.9600
C2 H2C 0.9600
C3 H3A 0.9600
C3 H3B 0.9600
C3 H3C 0.9600
C4 C6 1.521(4)
C4 C5 1.534(4)
C4 H4 0.9800
C5 H5A 0.9600
C5 H5B 0.9600
C5 H5C 0.9600
C6 H6A 0.9600
C6 H6B 0.9600
C6 H6C 0.9600
C7 C8 1.395(4)
C7 C12 1.415(4)
C8 C9 1.369(4)
C8 H8 0.9300
C9 C10 1.395(5)
C9 H9 0.9300
C10 C11 1.377(5)
C10 H10 0.9300
C11 C12 1.418(4)
C11 H11 0.9300
C13 C19 1.404(5)
C13 C14 1.407(4)
C14 C16 1.414(6)
C14 C15 1.510(6)
C15 H15A 0.9600
C15 H15B 0.9600
C15 H15C 0.9600
C16 C17 1.386(8)
C16 H16 0.9300
C17 C18 1.362(7)
C17 H17 0.9300
C18 C19 1.377(5)
C18 H18 0.9300
C19 C20 1.504(5)
C20 H20A 0.9600
C20 H20B 0.9600
C20 H20C 0.9600
C21 H21A 0.9600
C21 H21B 0.9600
C21 H21C 0.9600
C22 H22A 0.9600
C22 H22B 0.9600
C22 H22C 0.9600
C23 H23A 0.9600
C23 H23B 0.9600
C23 H23C 0.9600
C24 H24A 0.9700
C24 H24B 0.9700
C25 H25A 0.9600
C25 H25B 0.9600
C25 H25C 0.9600
C26 H26A 0.9600
C26 H26B 0.9600
C26 H26C 0.9600
C27 H27A 0.9600
C27 H27B 0.9600
C27 H27C 0.9600
